data_4065958
loop_
_publ_author_name
'Naeem, Saira'
'White, Andrew J. P.'
'Hogarth, Graeme'
'Wilton-Ely, James D. E. T.'

_publ_section_title
;
 Multifunctional Dithiocarbamates: Synthesis and Ring-Closing Metathesis
 of Diallyldithiocarbamate Complexes
;
_journal_issue 11
_journal_name_full Organometallics
_journal_page_first 2547
_journal_paper_doi 10.1021/om1002123
_journal_volume 29
_journal_year 2010
_chemical_formula_moiety 'C34 H36 N Ni P2 S2, C4 H10 O, F6 P'
_chemical_formula_sum 'C38 H46 F6 N Ni O P3 S2'
_chemical_formula_weight 862.50
_chemical_name_systematic
; 
 ? 
;
_space_group_IT_number 15
_symmetry_cell_setting monoclinic
_symmetry_space_group_name_Hall '-C 2yc'
_symmetry_space_group_name_H-M 'C 1 2/c 1'
_atom_sites_solution_hydrogens geom
_atom_sites_solution_primary direct
_atom_sites_solution_secondary difmap
_audit_creation_method SHELXL-97
_cell_angle_alpha 90.00
_cell_angle_beta 97.725(3)
_cell_angle_gamma 90.00
_cell_formula_units_Z 8
_cell_length_a 21.0143(5)
_cell_length_b 10.6307(3)
_cell_length_c 36.8148(15)
_cell_measurement_reflns_used 9408
_cell_measurement_temperature 173(2)
_cell_measurement_theta_max 31.8629
_cell_measurement_theta_min 2.9988
_cell_volume 8149.7(5)
_computing_cell_refinement 'CrysAlis RED, Oxford Diffraction Ltd'
_computing_data_collection 'CrysAlis CCD, Oxford Diffraction Ltd'
_computing_data_reduction 'CrysAlis RED, Oxford Diffraction Ltd'
_computing_molecular_graphics 'Bruker SHELXTL'
_computing_publication_material 'Bruker SHELXTL'
_computing_structure_refinement 'SHELXL-97 (Sheldrick, 1997)'
_computing_structure_solution 'SHELXS-97 (Sheldrick, 1990)'
_diffrn_ambient_temperature 173(2)
_diffrn_detector_area_resol_mean 15.9825
_diffrn_measured_fraction_theta_full 0.987
_diffrn_measured_fraction_theta_max 0.880
_diffrn_measurement_device_type 'OD Xcalibur 3'
_diffrn_measurement_method 'omega scans'
_diffrn_radiation_monochromator graphite
_diffrn_radiation_source 'Enhance (Mo) X-ray Source'
_diffrn_radiation_type MoK\a
_diffrn_radiation_wavelength 0.71073
_diffrn_reflns_av_R_equivalents 0.0324
_diffrn_reflns_av_sigmaI/netI 0.0588
_diffrn_reflns_limit_h_max 25
_diffrn_reflns_limit_h_min -30
_diffrn_reflns_limit_k_max 7
_diffrn_reflns_limit_k_min -15
_diffrn_reflns_limit_l_max 54
_diffrn_reflns_limit_l_min -46
_diffrn_reflns_number 22866
_diffrn_reflns_theta_full 30.00
_diffrn_reflns_theta_max 31.90
_diffrn_reflns_theta_min 3.00
_diffrn_standards_number 0
_exptl_absorpt_coefficient_mu 0.755
_exptl_absorpt_correction_T_max 0.947
_exptl_absorpt_correction_T_min 0.871
_exptl_absorpt_correction_type analytical
_exptl_absorpt_process_details
; 
CrysAlisPro, Oxford Diffraction Ltd., 
Version 1.171.33.48 (release 15-09-2009 CrysAlis171 .NET) 
(compiled Sep 15 2009,11:49:04) 
Analytical numeric absorption correction using a multifaceted crystal 
model based on expressions derived by R.C. Clark & J.S. Reid. 
(Clark, R. C. & Reid, J. S. (1995). Acta Cryst. A51, 887-897) 
;
_exptl_crystal_colour Orange
_exptl_crystal_density_diffrn 1.406
_exptl_crystal_density_method 'not measured'
_exptl_crystal_description blocks
_exptl_crystal_F_000 3584
_exptl_crystal_size_max 0.37
_exptl_crystal_size_mid 0.22
_exptl_crystal_size_min 0.10
_refine_diff_density_max 0.999
_refine_diff_density_min -1.523
_refine_diff_density_rms 0.129
_refine_ls_extinction_method none
_refine_ls_goodness_of_fit_ref 1.422
_refine_ls_hydrogen_treatment constr
_refine_ls_matrix_type full
_refine_ls_number_parameters 469
_refine_ls_number_reflns 12382
_refine_ls_number_restraints 0
_refine_ls_restrained_S_all 1.422
_refine_ls_R_factor_all 0.1295
_refine_ls_R_factor_gt 0.1071
_refine_ls_shift/su_max 0.000
_refine_ls_shift/su_mean 0.000
_refine_ls_structure_factor_coef Fsqd
_refine_ls_weighting_details 'calc w=1/[\s^2^(Fo^2^)+(0.0000P)^2^+166.3670P] where P=(Fo^2^+2Fc^2^)/3'
_refine_ls_weighting_scheme calc
_refine_ls_wR_factor_gt 0.2519
_refine_ls_wR_factor_ref 0.2567
_reflns_number_gt 9319
_reflns_number_total 12382
_reflns_threshold_expression >2sigma(I)
_cod_data_source_file om1002123_si_002.cif
_cod_data_source_block 5
_cod_depositor_comments
;
The following automatic conversions were performed:

'_symmetry_cell_setting' value 'Monoclinic' changed to 'monoclinic'
according to /home/saulius/struct/CIF-dictionaries/cif_core.dic
dictionary named 'cif_core.dic' version 2.4.1 from 2010-06-29.

Automatic conversion script
Id: cif_fix_values 1715 2011-07-08 13:25:40Z adriana 
;
_cod_original_sg_symbol_H-M C2/c
_cod_database_code 4065958

loop_
_symmetry_equiv_pos_as_xyz
'x, y, z'
'-x, y, -z+1/2'
'x+1/2, y+1/2, z'
'-x+1/2, y+1/2, -z+1/2'
'-x, -y, -z'
'x, -y, z-1/2'
'-x+1/2, -y+1/2, -z'
'x+1/2, -y+1/2, z-1/2'

loop_
_atom_site_label
_atom_site_type_symbol
_atom_site_fract_x
_atom_site_fract_y
_atom_site_fract_z
_atom_site_U_iso_or_equiv
_atom_site_adp_type
_atom_site_occupancy
_atom_site_symmetry_multiplicity
_atom_site_calc_flag
_atom_site_refinement_flags
Ni Ni 0.48404(4) 0.49785(8) 0.13926(2) 0.01634(17) Uani 1 1 d .
S1 S 0.40137(8) 0.62793(16) 0.13456(4) 0.0225(3) Uani 1 1 d .
C2 C 0.4092(3) 0.6192(6) 0.18169(17) 0.0230(13) Uani 1 1 d .
S3 S 0.47793(8) 0.53603(16) 0.19769(4) 0.0212(3) Uani 1 1 d .
N4 N 0.3678(3) 0.6663(5) 0.20179(15) 0.0215(11) Uani 1 1 d .
C5 C 0.3038(3) 0.7081(7) 0.18455(19) 0.0271(15) Uani 1 1 d .
H5A H 0.3075 0.7500 0.1609 0.033 Uiso 1 1 calc R
H5B H 0.2858 0.7693 0.2007 0.033 Uiso 1 1 calc R
C6 C 0.2599(3) 0.5964(7) 0.1782(2) 0.0290(15) Uani 1 1 d .
H6A H 0.2692 0.5356 0.1607 0.035 Uiso 1 1 calc R
C7 C 0.2098(4) 0.5771(8) 0.1949(2) 0.0373(18) Uani 1 1 d .
H7A H 0.1991 0.6360 0.2125 0.045 Uiso 1 1 calc R
H7B H 0.1841 0.5042 0.1895 0.045 Uiso 1 1 calc R
C8 C 0.3788(3) 0.6631(7) 0.24218(18) 0.0267(14) Uani 1 1 d .
H8A H 0.4126 0.6003 0.2502 0.032 Uiso 1 1 calc R
H8B H 0.3388 0.6352 0.2513 0.032 Uiso 1 1 calc R
C9 C 0.3984(5) 0.7865(9) 0.2590(2) 0.045(2) Uani 1 1 d .
H9A H 0.4011 0.7913 0.2850 0.054 Uiso 1 1 calc R
C10 C 0.4120(6) 0.8864(11) 0.2427(3) 0.075(4) Uani 1 1 d .
H10A H 0.4101 0.8872 0.2168 0.090 Uiso 1 1 calc R
H10B H 0.4240 0.9603 0.2565 0.090 Uiso 1 1 calc R
P11 P 0.55057(8) 0.34186(16) 0.15102(4) 0.0175(3) Uani 1 1 d .
C12 C 0.6121(3) 0.3201(7) 0.12074(17) 0.0231(13) Uani 1 1 d .
H12A H 0.6438 0.3893 0.1250 0.028 Uiso 1 1 calc R
H12B H 0.6351 0.2402 0.1272 0.028 Uiso 1 1 calc R
C13 C 0.5851(3) 0.3172(7) 0.07995(17) 0.0228(13) Uani 1 1 d .
H13A H 0.6193 0.2894 0.0657 0.027 Uiso 1 1 calc R
H13B H 0.5499 0.2548 0.0761 0.027 Uiso 1 1 calc R
C14 C 0.5596(3) 0.4449(6) 0.06541(16) 0.0204(12) Uani 1 1 d .
H14A H 0.5544 0.4433 0.0383 0.024 Uiso 1 1 calc R
H14B H 0.5917 0.5105 0.0738 0.024 Uiso 1 1 calc R
P15 P 0.48333(7) 0.48779(16) 0.08010(4) 0.0172(3) Uani 1 1 d .
C16 C 0.5961(3) 0.3362(6) 0.19679(17) 0.0206(12) Uani 1 1 d .
C17 C 0.6554(4) 0.3980(7) 0.2038(2) 0.0291(15) Uani 1 1 d .
H17A H 0.6712 0.4454 0.1850 0.035 Uiso 1 1 calc R
C18 C 0.6912(4) 0.3895(8) 0.2386(2) 0.039(2) Uani 1 1 d .
H18A H 0.7317 0.4301 0.2435 0.047 Uiso 1 1 calc R
C19 C 0.6678(4) 0.3223(9) 0.2659(2) 0.043(2) Uani 1 1 d .
H19A H 0.6922 0.3168 0.2896 0.051 Uiso 1 1 calc R
C20 C 0.6093(4) 0.2634(10) 0.2591(2) 0.042(2) Uani 1 1 d .
H20A H 0.5930 0.2181 0.2781 0.050 Uiso 1 1 calc R
C21 C 0.5738(4) 0.2698(8) 0.22447(19) 0.0330(17) Uani 1 1 d .
H21A H 0.5336 0.2278 0.2199 0.040 Uiso 1 1 calc R
C22 C 0.5046(3) 0.1968(6) 0.14758(17) 0.0206(12) Uani 1 1 d .
C23 C 0.4381(4) 0.2018(7) 0.14642(19) 0.0292(15) Uani 1 1 d .
H23A H 0.4175 0.2810 0.1476 0.035 Uiso 1 1 calc R
C24 C 0.4015(5) 0.0933(8) 0.1436(2) 0.043(2) Uani 1 1 d .
H24A H 0.3561 0.0976 0.1428 0.052 Uiso 1 1 calc R
C25 C 0.4319(5) -0.0216(8) 0.1420(3) 0.047(2) Uani 1 1 d .
H25A H 0.4069 -0.0964 0.1394 0.057 Uiso 1 1 calc R
C26 C 0.4977(5) -0.0294(8) 0.1441(2) 0.044(2) Uani 1 1 d .
H26A H 0.5180 -0.1090 0.1436 0.053 Uiso 1 1 calc R
C27 C 0.5337(4) 0.0790(7) 0.1468(2) 0.0334(17) Uani 1 1 d .
H27A H 0.5791 0.0736 0.1482 0.040 Uiso 1 1 calc R
C28 C 0.4244(3) 0.3809(6) 0.05626(17) 0.0203(12) Uani 1 1 d .
C29 C 0.3691(3) 0.3552(6) 0.07110(18) 0.0235(13) Uani 1 1 d .
H29A H 0.3629 0.3908 0.0940 0.028 Uiso 1 1 calc R
C30 C 0.3219(3) 0.2773(7) 0.0526(2) 0.0295(15) Uani 1 1 d .
H30A H 0.2840 0.2590 0.0631 0.035 Uiso 1 1 calc R
C31 C 0.3307(4) 0.2273(8) 0.0192(2) 0.0341(17) Uani 1 1 d .
H31A H 0.2984 0.1751 0.0065 0.041 Uiso 1 1 calc R
C32 C 0.3854(4) 0.2517(8) 0.0041(2) 0.0363(18) Uani 1 1 d .
H32A H 0.3910 0.2167 -0.0190 0.044 Uiso 1 1 calc R
C33 C 0.4325(3) 0.3281(7) 0.02262(18) 0.0247(14) Uani 1 1 d .
H33A H 0.4707 0.3445 0.0122 0.030 Uiso 1 1 calc R
C34 C 0.4654(3) 0.6401(6) 0.05822(16) 0.0216(13) Uani 1 1 d .
C35 C 0.4115(3) 0.6592(7) 0.03213(18) 0.0240(13) Uani 1 1 d .
H35A H 0.3830 0.5915 0.0251 0.029 Uiso 1 1 calc R
C36 C 0.3996(4) 0.7775(8) 0.0164(2) 0.0341(17) Uani 1 1 d .
H36A H 0.3631 0.7900 -0.0015 0.041 Uiso 1 1 calc R
C37 C 0.4401(5) 0.8760(8) 0.0267(2) 0.042(2) Uani 1 1 d .
H37A H 0.4322 0.9561 0.0156 0.050 Uiso 1 1 calc R
C38 C 0.4928(4) 0.8586(8) 0.0532(2) 0.0379(18) Uani 1 1 d .
H38A H 0.5203 0.9275 0.0606 0.046 Uiso 1 1 calc R
C39 C 0.5057(4) 0.7412(7) 0.06900(19) 0.0290(15) Uani 1 1 d .
H39A H 0.5419 0.7298 0.0871 0.035 Uiso 1 1 calc R
P10 P 0.81035(10) 0.2080(2) 0.36258(5) 0.0308(4) Uani 1 1 d .
F11 F 0.8756(2) 0.1312(5) 0.36053(14) 0.0445(12) Uani 1 1 d .
F12 F 0.8496(3) 0.3360(5) 0.36335(18) 0.0601(16) Uani 1 1 d .
F13 F 0.8238(3) 0.2025(6) 0.40627(13) 0.0523(14) Uani 1 1 d .
F14 F 0.7723(3) 0.0783(5) 0.36227(17) 0.0561(15) Uani 1 1 d .
F15 F 0.7975(3) 0.2119(7) 0.31908(14) 0.0635(18) Uani 1 1 d .
F16 F 0.7459(2) 0.2835(6) 0.36482(16) 0.0528(14) Uani 1 1 d .
O40 O 0.7241(3) 0.2231(6) 0.05500(16) 0.0383(13) Uani 1 1 d .
C41 C 0.7337(5) 0.1096(10) 0.0740(3) 0.051(2) Uani 1 1 d .
H41A H 0.7325 0.1248 0.1004 0.061 Uiso 1 1 calc R
H41B H 0.7767 0.0760 0.0711 0.061 Uiso 1 1 calc R
C42 C 0.6847(6) 0.0170(9) 0.0606(3) 0.063(3) Uani 1 1 d .
H42A H 0.6925 -0.0612 0.0746 0.094 Uiso 1 1 calc R
H42B H 0.6866 0.0002 0.0346 0.094 Uiso 1 1 calc R
H42C H 0.6422 0.0499 0.0636 0.094 Uiso 1 1 calc R
C43 C 0.7640(5) 0.3215(10) 0.0699(3) 0.057(3) Uani 1 1 d .
H43A H 0.8096 0.2973 0.0704 0.069 Uiso 1 1 calc R
H43B H 0.7561 0.3387 0.0953 0.069 Uiso 1 1 calc R
C44 C 0.7502(7) 0.4359(11) 0.0471(4) 0.079(4) Uani 1 1 d .
H44A H 0.7768 0.5057 0.0578 0.119 Uiso 1 1 calc R
H44B H 0.7047 0.4581 0.0461 0.119 Uiso 1 1 calc R
H44C H 0.7599 0.4196 0.0222 0.119 Uiso 1 1 calc R

loop_
_atom_site_aniso_label
_atom_site_aniso_U_11
_atom_site_aniso_U_22
_atom_site_aniso_U_33
_atom_site_aniso_U_23
_atom_site_aniso_U_13
_atom_site_aniso_U_12
Ni 0.0159(3) 0.0187(3) 0.0141(3) -0.0019(3) 0.0009(2) 0.0065(3)
S1 0.0227(8) 0.0280(8) 0.0171(7) 0.0007(6) 0.0032(6) 0.0135(7)
C2 0.027(3) 0.019(3) 0.021(3) -0.001(2) -0.004(2) 0.006(3)
S3 0.0189(7) 0.0286(8) 0.0159(6) -0.0033(6) 0.0013(5) 0.0096(6)
N4 0.016(2) 0.027(3) 0.023(3) -0.004(2) 0.008(2) 0.006(2)
C5 0.023(3) 0.031(4) 0.030(3) 0.000(3) 0.011(3) 0.017(3)
C6 0.018(3) 0.037(4) 0.030(3) -0.002(3) -0.001(3) 0.008(3)
C7 0.025(4) 0.034(4) 0.052(5) 0.001(4) 0.000(3) 0.007(3)
C8 0.024(3) 0.036(4) 0.022(3) -0.002(3) 0.009(2) 0.004(3)
C9 0.053(6) 0.050(5) 0.033(4) -0.012(4) 0.010(4) -0.008(5)
C10 0.105(10) 0.059(7) 0.065(7) -0.021(6) 0.026(7) -0.032(7)
P11 0.0150(7) 0.0214(7) 0.0162(7) -0.0015(6) 0.0023(5) 0.0081(6)
C12 0.014(3) 0.032(3) 0.025(3) -0.003(3) 0.005(2) 0.010(3)
C13 0.018(3) 0.030(3) 0.022(3) -0.004(3) 0.010(2) 0.003(3)
C14 0.013(3) 0.030(3) 0.018(3) -0.003(2) 0.005(2) 0.006(2)
P15 0.0156(7) 0.0205(7) 0.0156(6) -0.0015(6) 0.0024(5) 0.0048(6)
C16 0.015(3) 0.025(3) 0.021(3) -0.004(2) 0.001(2) 0.014(2)
C17 0.030(4) 0.028(4) 0.028(3) -0.005(3) -0.001(3) 0.005(3)
C18 0.037(4) 0.039(4) 0.037(4) -0.015(3) -0.013(3) 0.005(4)
C19 0.052(5) 0.048(5) 0.023(3) -0.007(3) -0.013(3) 0.022(4)
C20 0.042(5) 0.067(6) 0.016(3) 0.002(3) 0.002(3) 0.015(4)
C21 0.022(3) 0.055(5) 0.021(3) 0.001(3) 0.001(3) 0.014(3)
C22 0.021(3) 0.022(3) 0.019(3) 0.000(2) 0.002(2) 0.006(2)
C23 0.032(4) 0.026(3) 0.028(3) 0.002(3) 0.001(3) -0.001(3)
C24 0.047(5) 0.038(5) 0.045(5) 0.003(4) 0.008(4) -0.010(4)
C25 0.064(6) 0.030(4) 0.048(5) -0.004(4) 0.009(4) -0.011(4)
C26 0.067(6) 0.022(4) 0.045(5) -0.002(3) 0.011(4) 0.007(4)
C27 0.038(4) 0.027(4) 0.035(4) -0.002(3) 0.007(3) 0.012(3)
C28 0.017(3) 0.022(3) 0.020(3) -0.004(2) -0.001(2) 0.000(2)
C29 0.023(3) 0.026(3) 0.022(3) -0.004(3) 0.006(2) 0.002(3)
C30 0.019(3) 0.036(4) 0.036(4) -0.005(3) 0.010(3) -0.007(3)
C31 0.024(4) 0.038(4) 0.039(4) -0.013(3) -0.001(3) -0.002(3)
C32 0.037(4) 0.045(5) 0.025(3) -0.016(3) 0.001(3) 0.000(4)
C33 0.014(3) 0.037(4) 0.026(3) -0.007(3) 0.010(2) -0.002(3)
C34 0.027(3) 0.025(3) 0.014(3) 0.001(2) 0.006(2) 0.006(3)
C35 0.016(3) 0.031(3) 0.025(3) 0.001(3) 0.004(2) 0.006(3)
C36 0.037(4) 0.039(4) 0.025(3) 0.005(3) 0.002(3) 0.018(4)
C37 0.059(6) 0.035(4) 0.034(4) 0.010(3) 0.011(4) 0.015(4)
C38 0.052(5) 0.026(4) 0.036(4) 0.001(3) 0.006(4) 0.001(4)
C39 0.031(4) 0.032(4) 0.024(3) 0.000(3) 0.002(3) 0.004(3)
P10 0.0248(9) 0.0362(10) 0.0315(9) 0.0050(8) 0.0043(7) 0.0064(8)
F11 0.029(2) 0.054(3) 0.050(3) -0.003(2) 0.002(2) 0.014(2)
F12 0.058(4) 0.040(3) 0.086(4) 0.010(3) 0.022(3) -0.003(3)
F13 0.064(4) 0.061(3) 0.031(2) 0.004(2) 0.004(2) 0.012(3)
F14 0.040(3) 0.050(3) 0.081(4) -0.007(3) 0.014(3) -0.008(3)
F15 0.051(3) 0.106(5) 0.032(3) 0.010(3) -0.002(2) 0.021(3)
F16 0.037(3) 0.061(4) 0.063(3) 0.010(3) 0.014(3) 0.019(3)
O40 0.030(3) 0.039(3) 0.045(3) 0.000(3) 0.001(2) 0.007(3)
C41 0.041(5) 0.058(6) 0.050(5) 0.014(5) -0.006(4) 0.021(5)
C42 0.080(8) 0.035(5) 0.070(7) 0.008(5) 0.001(6) 0.012(5)
C43 0.037(5) 0.064(7) 0.073(7) -0.008(6) 0.016(5) -0.018(5)
C44 0.085(9) 0.049(7) 0.115(11) -0.004(7) 0.053(8) -0.018(6)

loop_
_atom_type_symbol
_atom_type_description
_atom_type_scat_dispersion_real
_atom_type_scat_dispersion_imag
_atom_type_scat_source
C C 0.0033 0.0016 'International Tables Vol C Tables 4.2.6.8 and 6.1.1.4'
H H 0.0000 0.0000 'International Tables Vol C Tables 4.2.6.8 and 6.1.1.4'
N N 0.0061 0.0033 'International Tables Vol C Tables 4.2.6.8 and 6.1.1.4'
O O 0.0106 0.0060 'International Tables Vol C Tables 4.2.6.8 and 6.1.1.4'
F F 0.0171 0.0103 'International Tables Vol C Tables 4.2.6.8 and 6.1.1.4'
P P 0.1023 0.0942 'International Tables Vol C Tables 4.2.6.8 and 6.1.1.4'
S S 0.1246 0.1234 'International Tables Vol C Tables 4.2.6.8 and 6.1.1.4'
Ni Ni 0.3393 1.1124 'International Tables Vol C Tables 4.2.6.8 and 6.1.1.4'

loop_
_geom_angle_atom_site_label_1
_geom_angle_atom_site_label_2
_geom_angle_atom_site_label_3
_geom_angle
P11 Ni P15 94.56(6)
P11 Ni S1 166.11(8)
P15 Ni S1 93.03(6)
P11 Ni S3 93.79(6)
P15 Ni S3 171.39(7)
S1 Ni S3 79.24(6)
C2 S1 Ni 85.4(2)
N4 C2 S1 124.4(5)
N4 C2 S3 126.1(5)
S1 C2 S3 109.5(4)
C2 S3 Ni 85.3(2)
C2 N4 C8 122.3(5)
C2 N4 C5 120.4(5)
C8 N4 C5 116.7(5)
N4 C5 C6 109.6(6)
C7 C6 C5 124.6(7)
N4 C8 C9 113.4(6)
C10 C9 C8 127.4(9)
C22 P11 C16 104.2(3)
C22 P11 C12 105.2(3)
C16 P11 C12 103.4(3)
C22 P11 Ni 108.2(2)
C16 P11 Ni 116.9(2)
C12 P11 Ni 117.6(2)
C13 C12 P11 113.6(4)
C14 C13 C12 113.1(5)
C13 C14 P15 113.6(4)
C14 P15 C28 105.7(3)
C14 P15 C34 103.2(3)
C28 P15 C34 104.8(3)
C14 P15 Ni 115.0(2)
C28 P15 Ni 115.2(2)
C34 P15 Ni 111.8(2)
C21 C16 C17 119.2(6)
C21 C16 P11 120.9(5)
C17 C16 P11 119.9(5)
C18 C17 C16 119.5(7)
C19 C18 C17 120.2(8)
C20 C19 C18 120.1(7)
C19 C20 C21 120.2(8)
C16 C21 C20 120.7(8)
C23 C22 C27 118.3(7)
C23 C22 P11 119.5(5)
C27 C22 P11 122.2(5)
C24 C23 C22 121.1(7)
C23 C24 C25 119.0(9)
C26 C25 C24 121.1(8)
C27 C26 C25 119.5(8)
C26 C27 C22 121.0(8)
C29 C28 C33 119.0(6)
C29 C28 P15 119.3(5)
C33 C28 P15 121.7(5)
C28 C29 C30 120.4(6)
C31 C30 C29 119.6(7)
C32 C31 C30 120.8(7)
C31 C32 C33 119.6(7)
C32 C33 C28 120.6(6)
C39 C34 C35 119.3(6)
C39 C34 P15 118.5(5)
C35 C34 P15 122.1(5)
C36 C35 C34 120.0(7)
C37 C36 C35 120.4(7)
C36 C37 C38 120.0(8)
C37 C38 C39 120.5(8)
C38 C39 C34 119.9(7)
F16 P10 F15 90.5(3)
F16 P10 F12 90.6(3)
F15 P10 F12 90.8(4)
F16 P10 F14 90.4(3)
F15 P10 F14 89.9(4)
F12 P10 F14 178.8(4)
F16 P10 F13 90.2(3)
F15 P10 F13 179.2(4)
F12 P10 F13 89.6(3)
F14 P10 F13 89.8(3)
F16 P10 F11 179.7(3)
F15 P10 F11 89.8(3)
F12 P10 F11 89.5(3)
F14 P10 F11 89.5(3)
F13 P10 F11 89.5(3)
C41 O40 C43 114.2(7)
O40 C41 C42 111.5(7)
O40 C43 C44 109.2(9)

loop_
_geom_bond_atom_site_label_1
_geom_bond_atom_site_label_2
_geom_bond_distance
Ni P11 2.1747(17)
Ni P15 2.1788(17)
Ni S1 2.2089(17)
Ni S3 2.2097(17)
S1 C2 1.723(7)
C2 N4 1.314(8)
C2 S3 1.728(7)
N4 C8 1.474(8)
N4 C5 1.477(8)
C5 C6 1.503(11)
C6 C7 1.304(11)
C8 C9 1.485(11)
C9 C10 1.271(15)
P11 C22 1.815(7)
P11 C16 1.823(6)
P11 C12 1.832(6)
C12 C13 1.533(9)
C13 C14 1.530(9)
C14 P15 1.817(6)
P15 C28 1.818(6)
P15 C34 1.825(7)
C16 C21 1.373(10)
C16 C17 1.402(10)
C17 C18 1.400(10)
C18 C19 1.376(13)
C19 C20 1.373(13)
C20 C21 1.389(10)
C22 C23 1.394(10)
C22 C27 1.396(9)
C23 C24 1.382(11)
C24 C25 1.383(13)
C25 C26 1.378(14)
C26 C27 1.374(12)
C28 C29 1.377(9)
C28 C33 1.391(9)
C29 C30 1.396(10)
C30 C31 1.376(10)
C31 C32 1.368(11)
C32 C33 1.388(10)
C34 C39 1.392(10)
C34 C35 1.399(9)
C35 C36 1.392(10)
C36 C37 1.371(13)
C37 C38 1.386(12)
C38 C39 1.388(10)
P10 F16 1.585(5)
P10 F15 1.588(5)
P10 F12 1.589(6)
P10 F14 1.594(6)
P10 F13 1.596(5)
P10 F11 1.607(5)
O40 C41 1.395(11)
O40 C43 1.404(11)
C41 C42 1.462(14)
C43 C44 1.484(16)
